data_7219899
loop_
_publ_author_name
'G\;agor, A.'
'W\;ec\/lawik, M.'
'Bondzior, B.'
'Jakubas, R.'

_publ_section_title
;
 Periodic and incommensurately modulated phases in a
 (2-methylimidazolium)tetraiodobismuthate(iii) thermochromic
 organic--inorganic hybrid
;
_journal_issue 17
_journal_name_full CrystEngComm
_journal_page_first 3286
_journal_paper_doi 10.1039/C5CE00046G
_journal_volume 17
_journal_year 2015
_chemical_formula_sum 'C4 H7 Bi I4 N2'
_chemical_formula_weight 799.70
_chemical_name_systematic
; 
 ? 
;
_space_group_IT_number 15
_symmetry_cell_setting monoclinic
_symmetry_space_group_name_Hall '-C 2yc'
_symmetry_space_group_name_H-M 'C 1 2/c 1'
_atom_sites_solution_hydrogens geom
_atom_sites_solution_primary direct
_atom_sites_solution_secondary difmap
_audit_creation_method SHELXL-97
_audit_update_record
;
2015-01-08 deposited with the CCDC.
2015-03-16 downloaded from the CCDC.
;
_cell_angle_alpha 90.00
_cell_angle_beta 94.636(6)
_cell_angle_gamma 90.00
_cell_formula_units_Z 4
_cell_length_a 13.7359(8)
_cell_length_b 13.0043(8)
_cell_length_c 7.8727(4)
_cell_measurement_reflns_used 2919
_cell_measurement_temperature 330(1)
_cell_measurement_theta_max 29.7982
_cell_measurement_theta_min 2.9665
_cell_volume 1401.67(14)
_computing_structure_refinement 'SHELXL-97 (Sheldrick, 1997)'
_computing_structure_solution 'SHELXS-97 (Sheldrick, 1990)'
_diffrn_ambient_temperature 330(1)
_diffrn_measured_fraction_theta_full 0.996
_diffrn_measured_fraction_theta_max 0.996
_diffrn_measurement_device_type 'Xcalibur, Sapphire1, long nozzle'
_diffrn_radiation_monochromator graphite
_diffrn_radiation_source 'fine-focus sealed tube'
_diffrn_radiation_type MoK\a
_diffrn_radiation_wavelength 0.71073
_diffrn_reflns_av_R_equivalents 0.0374
_diffrn_reflns_av_sigmaI/netI 0.0300
_diffrn_reflns_limit_h_max 16
_diffrn_reflns_limit_h_min -16
_diffrn_reflns_limit_k_max 15
_diffrn_reflns_limit_k_min -15
_diffrn_reflns_limit_l_max 7
_diffrn_reflns_limit_l_min -9
_diffrn_reflns_number 6987
_diffrn_reflns_theta_full 25.68
_diffrn_reflns_theta_max 25.68
_diffrn_reflns_theta_min 2.98
_exptl_absorpt_coefficient_mu 21.349
_exptl_absorpt_correction_T_max 1.00000
_exptl_absorpt_correction_T_min 0.43946
_exptl_absorpt_correction_type multi-scan
_exptl_absorpt_process_details
;
CrysAlis RED, Oxford Diffraction Ltd.,
Version 1.171.33.42 (release 29-05-2009 CrysAlis171 .NET)
(compiled May 29 2009,17:40:42)
Empirical absorption correction using spherical harmonics,
 implemented in SCALE3 ABSPACK scaling algorithm.
;
_exptl_crystal_colour red
_exptl_crystal_density_diffrn 3.790
_exptl_crystal_density_method 'not measured'
_exptl_crystal_description 'rectangular prism'
_exptl_crystal_F_000 1360
_exptl_crystal_size_max 0.15
_exptl_crystal_size_mid 0.12
_exptl_crystal_size_min 0.10
_refine_diff_density_max 0.939
_refine_diff_density_min -1.383
_refine_diff_density_rms 0.139
_refine_ls_extinction_coef 0.00046(4)
_refine_ls_extinction_expression Fc^*^=kFc[1+0.001xFc^2^\l^3^/sin(2\q)]^-1/4^
_refine_ls_extinction_method SHELXL
_refine_ls_goodness_of_fit_ref 0.937
_refine_ls_matrix_type full
_refine_ls_number_parameters 50
_refine_ls_number_reflns 1342
_refine_ls_number_restraints 3
_refine_ls_restrained_S_all 0.936
_refine_ls_R_factor_all 0.0360
_refine_ls_R_factor_gt 0.0261
_refine_ls_shift/su_max 0.001
_refine_ls_shift/su_mean 0.000
_refine_ls_structure_factor_coef Fsqd
_refine_ls_weighting_details 'calc w=1/[\s^2^(Fo^2^)+(0.0280P)^2^+0.0000P] where P=(Fo^2^+2Fc^2^)/3'
_refine_ls_weighting_scheme calc
_refine_ls_wR_factor_gt 0.0533
_refine_ls_wR_factor_ref 0.0551
_reflns_number_gt 1092
_reflns_number_total 1342
_reflns_threshold_expression >2sigma(I)
_cod_data_source_file c5ce00046g2.cif
_cod_data_source_block 330
_cod_depositor_comments 'Adding full bibliography for 7219899.cif.'
_cod_original_cell_volume 1401.66(14)
_cod_original_sg_symbol_H-M C2/c
_cod_database_code 7219899

loop_
_symmetry_equiv_pos_as_xyz
'x, y, z'
'-x, y, -z+1/2'
'x+1/2, y+1/2, z'
'-x+1/2, y+1/2, -z+1/2'
'-x, -y, -z'
'x, -y, z-1/2'
'-x+1/2, -y+1/2, -z'
'x+1/2, -y+1/2, z-1/2'

loop_
_atom_site_label
_atom_site_type_symbol
_atom_site_fract_x
_atom_site_fract_y
_atom_site_fract_z
_atom_site_U_iso_or_equiv
_atom_site_adp_type
_atom_site_occupancy
_atom_site_symmetry_multiplicity
_atom_site_calc_flag
_atom_site_refinement_flags
_atom_site_disorder_assembly
_atom_site_disorder_group
Bi1 Bi 0.0000 0.40350(3) 0.2500 0.04278(15) Uani 1 2 d S . .
I1 I 0.12799(4) 0.58730(4) 0.09155(6) 0.06377(18) Uani 1 1 d . . .
I2 I 0.13356(4) 0.24925(5) 0.13624(7) 0.0858(2) Uani 1 1 d . . .
C1 C 0.128(2) 0.085(2) -0.328(3) 0.104(9) Uiso 0.50 1 d PD A 1
H1A H 0.1767 0.0894 -0.2329 0.156 Uiso 0.50 1 calc PR A 1
H1B H 0.1336 0.1449 -0.3992 0.156 Uiso 0.50 1 calc PR A 1
H1C H 0.1390 0.0245 -0.3928 0.156 Uiso 0.50 1 calc PR A 1
C2 C 0.0273(11) 0.0818(12) -0.264(2) 0.067(5) Uiso 0.50 1 d PD . 1
C3 C -0.1105(19) 0.1273(19) -0.173(2) 0.090(7) Uiso 0.50 1 d PD B 1
H3 H -0.1608 0.1680 -0.1376 0.108 Uiso 0.50 1 calc PR B 1
C4 C -0.1105(15) 0.0231(16) -0.188(2) 0.080(6) Uiso 0.50 1 d PD B 1
H4 H -0.1614 -0.0218 -0.1700 0.096 Uiso 0.50 1 calc PR B 1
N1 N -0.0239(10) 0.1593(10) -0.2176(16) 0.067(4) Uiso 0.50 1 d PD B 1
H1 H -0.0047 0.2223 -0.2162 0.081 Uiso 0.50 1 calc PR B 1
N2 N -0.0234(10) -0.0008(10) -0.235(2) 0.071(4) Uiso 0.50 1 d PD B 1
H2 H -0.0025 -0.0626 -0.2446 0.085 Uiso 0.50 1 calc PR B 1

loop_
_atom_site_aniso_label
_atom_site_aniso_U_11
_atom_site_aniso_U_22
_atom_site_aniso_U_33
_atom_site_aniso_U_23
_atom_site_aniso_U_13
_atom_site_aniso_U_12
Bi1 0.0434(2) 0.0401(2) 0.0450(2) 0.000 0.00452(16) 0.000
I1 0.0596(3) 0.0672(4) 0.0614(3) 0.0172(2) -0.0141(3) -0.0232(2)
I2 0.0707(4) 0.1027(5) 0.0831(4) -0.0344(3) 0.0002(3) 0.0375(4)

loop_
_atom_type_symbol
_atom_type_description
_atom_type_scat_dispersion_real
_atom_type_scat_dispersion_imag
_atom_type_scat_source
C C 0.0033 0.0016 'International Tables Vol C Tables 4.2.6.8 and 6.1.1.4'
H H 0.0000 0.0000 'International Tables Vol C Tables 4.2.6.8 and 6.1.1.4'
N N 0.0061 0.0033 'International Tables Vol C Tables 4.2.6.8 and 6.1.1.4'
I I -0.4742 1.8119 'International Tables Vol C Tables 4.2.6.8 and 6.1.1.4'
Bi Bi -4.1077 10.2566 'International Tables Vol C Tables 4.2.6.8 and 6.1.1.4'

loop_
_geom_angle_atom_site_label_1
_geom_angle_atom_site_label_2
_geom_angle_atom_site_label_3
_geom_angle
_geom_angle_site_symmetry_1
_geom_angle_site_symmetry_3
I2 Bi1 I2 92.78(3) 2 .
I2 Bi1 I1 88.054(15) 2 5_565
I2 Bi1 I1 95.011(16) . 5_565
I2 Bi1 I1 95.012(16) 2 6_566
I2 Bi1 I1 88.054(15) . 6_566
I1 Bi1 I1 175.56(2) 5_565 6_566
I2 Bi1 I1 173.057(15) 2 .
I2 Bi1 I1 90.839(19) . .
I1 Bi1 I1 85.727(13) 5_565 .
I1 Bi1 I1 91.029(14) 6_566 .
I2 Bi1 I1 90.839(19) 2 2
I2 Bi1 I1 173.057(15) . 2
I1 Bi1 I1 91.029(14) 5_565 2
I1 Bi1 I1 85.727(13) 6_566 2
I1 Bi1 I1 86.19(2) . 2
N1 C2 N2 106.3(13) . .
N1 C2 C1 126.9(17) . .
N2 C2 C1 126.7(18) . .
N1 C3 C4 106(2) . .
N2 C4 C3 105.5(18) . .
C2 N1 C3 110.3(16) . .
C2 N2 C4 111.3(15) . .

loop_
_geom_bond_atom_site_label_1
_geom_bond_atom_site_label_2
_geom_bond_distance
_geom_bond_site_symmetry_2
Bi1 I2 2.9080(6) 2
Bi1 I2 2.9080(6) .
Bi1 I1 3.0938(5) 5_565
Bi1 I1 3.0938(5) 6_566
Bi1 I1 3.2733(5) .
Bi1 I1 3.2733(5) 2
C1 C2 1.52(3) .
C2 N1 1.296(15) .
C2 N2 1.310(15) .
C3 N1 1.34(2) .
C3 C4 1.36(3) .
C4 N2 1.32(2) .
